data_4305843
loop_
_publ_author_name
'Shumei Chen'
'Jian Zhang'
'Xianhui Bu'

_publ_section_title
;
Ionothermal Synthesis of Homochiral Framework with Acetate-Pillared
Cobalt-Camphorate Architecture
;
_journal_name_full 'Inorganic Chemistry'
_journal_page_first 5567
_journal_page_last 5569
_journal_paper_doi 10.1021/ic8007798
_journal_volume 47
_journal_year 2008
_chemical_formula_sum 'C28 H42 Co2 N2 O10'
_chemical_formula_weight 684.50
_chemical_name_systematic
; 
 ? 
;
_space_group_IT_number 19
_symmetry_cell_setting orthorhombic
_symmetry_space_group_name_Hall 'P 2ac 2ab'
_symmetry_space_group_name_H-M 'P 21 21 21'
_atom_sites_solution_hydrogens geom
_atom_sites_solution_primary direct
_atom_sites_solution_secondary difmap
_audit_creation_method SHELXL-97
_cell_angle_alpha 90.00
_cell_angle_beta 90.00
_cell_angle_gamma 90.00
_cell_formula_units_Z 4
_cell_length_a 13.3346(10)
_cell_length_b 13.4613(9)
_cell_length_c 17.5115(10)
_cell_measurement_reflns_used 2935
_cell_measurement_temperature 293(2)
_cell_measurement_theta_max 21.66
_cell_measurement_theta_min 2.44
_cell_volume 3143.3(4)
_computing_cell_refinement 'Bruker SMART'
_computing_data_collection 'Bruker SMART'
_computing_data_reduction 'Bruker SAINT'
_computing_molecular_graphics 'Bruker SHELXTL'
_computing_publication_material 'Bruker SHELXTL'
_computing_structure_refinement 'SHELXL-97 (Sheldrick, 1997)'
_computing_structure_solution 'SHELXS-97 (Sheldrick, 1990)'
_diffrn_ambient_temperature 293(2)
_diffrn_measured_fraction_theta_full 0.983
_diffrn_measured_fraction_theta_max 0.983
_diffrn_measurement_device_type 'CCD area detector'
_diffrn_measurement_method 'phi and omega scans'
_diffrn_radiation_monochromator graphite
_diffrn_radiation_source 'fine-focus sealed tube'
_diffrn_radiation_type MoK\a
_diffrn_radiation_wavelength 0.71073
_diffrn_reflns_av_R_equivalents 0.0662
_diffrn_reflns_av_sigmaI/netI 0.0638
_diffrn_reflns_limit_h_max 15
_diffrn_reflns_limit_h_min -13
_diffrn_reflns_limit_k_max 15
_diffrn_reflns_limit_k_min -15
_diffrn_reflns_limit_l_max 20
_diffrn_reflns_limit_l_min -20
_diffrn_reflns_number 22976
_diffrn_reflns_theta_full 25.10
_diffrn_reflns_theta_max 25.10
_diffrn_reflns_theta_min 1.92
_exptl_absorpt_coefficient_mu 1.111
_exptl_absorpt_correction_type none
_exptl_crystal_density_diffrn 1.446
_exptl_crystal_density_method 'not measured'
_exptl_crystal_F_000 1432
_refine_diff_density_max 1.273
_refine_diff_density_min -0.457
_refine_diff_density_rms 0.107
_refine_ls_abs_structure_details 'Flack H D (1983), Acta Cryst. A39, 876-881'
_refine_ls_abs_structure_Flack 0.05(4)
_refine_ls_extinction_coef 0.0008(3)
_refine_ls_extinction_expression Fc^*^=kFc[1+0.001xFc^2^\l^3^/sin(2\q)]^-1/4^
_refine_ls_extinction_method SHELXL
_refine_ls_goodness_of_fit_ref 1.076
_refine_ls_hydrogen_treatment constr
_refine_ls_matrix_type full
_refine_ls_number_parameters 375
_refine_ls_number_reflns 5469
_refine_ls_number_restraints 0
_refine_ls_restrained_S_all 1.076
_refine_ls_R_factor_all 0.0836
_refine_ls_R_factor_gt 0.0628
_refine_ls_shift/su_max 0.015
_refine_ls_shift/su_mean 0.003
_refine_ls_structure_factor_coef Fsqd
_refine_ls_weighting_details 'calc w=1/[\s^2^(Fo^2^)+(0.0769P)^2^+8.2036P] where P=(Fo^2^+2Fc^2^)/3'
_refine_ls_weighting_scheme calc
_refine_ls_wR_factor_gt 0.1655
_refine_ls_wR_factor_ref 0.1766
_reflns_number_gt 4218
_reflns_number_total 5469
_reflns_threshold_expression >2sigma(I)
_cod_data_source_file ic8007798-file003.cif
_cod_data_source_block a
_cod_depositor_comments
;
The following automatic conversions were performed:
'_symmetry_cell_setting' value 'Orthorhombic' changed to 'orthorhombic'
according to '/home/saulius/struct/CIF-dictionaries/cif_core.dic'
dictionary named 'cif_core.dic' version 2.4.1 from 2010-06-29.

Automatic conversion script
Id: cif_fix_enum 1527 2010-12-29 10:47:43Z saulius 
;
_cod_database_code 4305843

loop_
_symmetry_equiv_pos_as_xyz
'x, y, z'
'-x+1/2, -y, z+1/2'
'-x, y+1/2, -z+1/2'
'x+1/2, -y+1/2, -z'

loop_
_atom_site_label
_atom_site_type_symbol
_atom_site_fract_x
_atom_site_fract_y
_atom_site_fract_z
_atom_site_U_iso_or_equiv
_atom_site_adp_type
_atom_site_occupancy
_atom_site_symmetry_multiplicity
_atom_site_calc_flag
_atom_site_refinement_flags
_atom_site_disorder_assembly
_atom_site_disorder_group
Co1 Co -0.26694(8) 0.50992(9) -0.42598(4) 0.0250(3) Uani 1 1 d . . .
Co2 Co -0.23426(8) 0.49107(9) -0.58387(4) 0.0240(3) Uani 1 1 d . . .
O1 O 0.0965(4) 0.0283(5) -0.5301(3) 0.0449(17) Uani 1 1 d . . .
O2 O 0.1211(5) 0.0585(5) -0.4068(3) 0.0423(16) Uani 1 1 d . . .
O3 O -0.1944(5) 0.3490(5) -0.5506(3) 0.0426(16) Uani 1 1 d . . .
O4 O -0.2311(5) 0.3624(4) -0.4254(3) 0.0381(14) Uani 1 1 d . . .
O5 O 0.2066(5) 0.8477(5) -0.5439(3) 0.0420(16) Uani 1 1 d . . .
O6 O 0.2156(5) 0.8657(5) -0.4188(3) 0.0426(16) Uani 1 1 d . . .
O7 O -0.1200(5) 0.5432(5) -0.4223(3) 0.0440(17) Uani 1 1 d . . .
O8 O -0.0967(5) 0.5381(5) -0.5478(3) 0.0431(17) Uani 1 1 d . . .
O9 O -0.3137(4) 0.5248(4) -0.1923(2) 0.0313(14) Uani 1 1 d . . .
O10 O -0.3131(4) 0.5221(5) -0.3170(2) 0.0417(17) Uani 1 1 d . . .
C1 C -0.0462(7) 0.0807(6) -0.4552(4) 0.029(2) Uani 1 1 d . . .
C2 C -0.0568(7) 0.1963(7) -0.4465(5) 0.036(2) Uani 1 1 d . . .
C3 C -0.1687(7) 0.2084(7) -0.4697(4) 0.031(2) Uani 1 1 d . . .
H3A H -0.2097 0.1816 -0.4281 0.037 Uiso 1 1 calc R . .
C4 C -0.1826(7) 0.1392(6) -0.5398(4) 0.039(2) Uani 1 1 d . . .
H4A H -0.2508 0.1143 -0.5423 0.047 Uiso 1 1 calc R . .
H4B H -0.1677 0.1742 -0.5869 0.047 Uiso 1 1 calc R . .
C5 C -0.1098(7) 0.0558(7) -0.5274(5) 0.041(2) Uani 1 1 d . . .
H5A H -0.0665 0.0487 -0.5715 0.049 Uiso 1 1 calc R . .
H5B H -0.1457 -0.0061 -0.5199 0.049 Uiso 1 1 calc R . .
C6 C -0.0850(6) 0.0230(7) -0.3883(5) 0.048(2) Uani 1 1 d . . .
H6A H -0.0772 -0.0468 -0.3980 0.071 Uiso 1 1 calc R . .
H6B H -0.1546 0.0379 -0.3807 0.071 Uiso 1 1 calc R . .
H6C H -0.0478 0.0408 -0.3434 0.071 Uiso 1 1 calc R . .
C7 C -0.0373(10) 0.2326(10) -0.3655(6) 0.067(4) Uani 1 1 d . . .
H7A H -0.0797 0.1972 -0.3305 0.100 Uiso 1 1 calc R . .
H7B H -0.0516 0.3024 -0.3624 0.100 Uiso 1 1 calc R . .
H7C H 0.0317 0.2212 -0.3525 0.100 Uiso 1 1 calc R . .
C8 C 0.0162(9) 0.2563(9) -0.5005(9) 0.046(3) Uani 1 1 d . . .
H8A H 0.0081 0.2338 -0.5522 0.070 Uiso 1 1 calc R . .
H8B H 0.0843 0.2458 -0.4846 0.070 Uiso 1 1 calc R . .
H8C H 0.0006 0.3259 -0.4976 0.070 Uiso 1 1 calc R . .
C9 C 0.0688(7) 0.0529(6) -0.4680(5) 0.033(2) Uani 1 1 d . . .
C10 C -0.2011(7) 0.3139(7) -0.4827(4) 0.029(2) Uani 1 1 d . . .
C11 C 0.1737(6) 0.7054(6) -0.4661(4) 0.026(2) Uani 1 1 d . . .
C12 C 0.0574(7) 0.6919(7) -0.4503(5) 0.034(2) Uani 1 1 d . . .
C13 C 0.0429(7) 0.5788(7) -0.4672(4) 0.029(2) Uani 1 1 d . . .
H13A H 0.0682 0.5419 -0.4230 0.035 Uiso 1 1 calc R . .
C14 C 0.1115(8) 0.5564(9) -0.5338(5) 0.052(3) Uani 1 1 d . . .
H14A H 0.0732 0.5505 -0.5807 0.063 Uiso 1 1 calc R . .
H14B H 0.1475 0.4948 -0.5253 0.063 Uiso 1 1 calc R . .
C15 C 0.1854(8) 0.6450(8) -0.5386(5) 0.049(3) Uani 1 1 d . . .
H15A H 0.2537 0.6210 -0.5432 0.058 Uiso 1 1 calc R . .
H15B H 0.1702 0.6856 -0.5829 0.058 Uiso 1 1 calc R . .
C16 C 0.2348(8) 0.6627(7) -0.3998(5) 0.053(2) Uani 1 1 d . . .
H16A H 0.3050 0.6713 -0.4099 0.079 Uiso 1 1 calc R . .
H16B H 0.2203 0.5932 -0.3944 0.079 Uiso 1 1 calc R . .
H16C H 0.2174 0.6967 -0.3535 0.079 Uiso 1 1 calc R . .
C17 C 0.0280(9) 0.7208(10) -0.3679(5) 0.055(3) Uani 1 1 d . . .
H17A H -0.0426 0.7106 -0.3609 0.083 Uiso 1 1 calc R . .
H17B H 0.0438 0.7895 -0.3593 0.083 Uiso 1 1 calc R . .
H17C H 0.0645 0.6803 -0.3324 0.083 Uiso 1 1 calc R . .
C18 C -0.0040(6) 0.7500(10) -0.5017(10) 0.051(3) Uani 1 1 d . . .
H18A H -0.0736 0.7396 -0.4899 0.077 Uiso 1 1 calc R . .
H18B H 0.0087 0.7298 -0.5534 0.077 Uiso 1 1 calc R . .
H18C H 0.0119 0.8192 -0.4960 0.077 Uiso 1 1 calc R . .
C19 C 0.1999(7) 0.8162(7) -0.4781(4) 0.032(2) Uani 1 1 d . . .
C20 C -0.0635(7) 0.5516(7) -0.4775(5) 0.035(2) Uani 1 1 d . . .
C21 C -0.1726(6) 0.4513(6) -0.2560(5) 0.049(2) Uani 1 1 d . . .
H21A H -0.1522 0.4412 -0.3080 0.073 Uiso 1 1 calc R . .
H21B H -0.1785 0.3882 -0.2308 0.073 Uiso 1 1 calc R . .
H21C H -0.1234 0.4912 -0.2302 0.073 Uiso 1 1 calc R . .
C22 C -0.2702(5) 0.5026(5) -0.2546(3) 0.0295(13) Uani 1 1 d . . .
C23 C 0.615(2) 0.163(2) -0.2898(17) 0.255(15) Uiso 1 1 d . . .
H23A H 0.6842 0.1533 -0.3034 0.382 Uiso 1 1 calc R . .
H23B H 0.5728 0.1341 -0.3280 0.382 Uiso 1 1 calc R . .
H23C H 0.6020 0.1329 -0.2413 0.382 Uiso 1 1 calc R . .
C24 C 0.5969(13) 0.2585(11) -0.2855(9) 0.112(5) Uani 1 1 d . . .
H24A H 0.6124 0.2875 -0.3348 0.135 Uiso 1 1 calc R . .
H24B H 0.6436 0.2867 -0.2489 0.135 Uiso 1 1 calc R . .
C25 C 0.4091(10) 0.2374(9) -0.2746(9) 0.098(5) Uani 1 1 d . . .
H25A H 0.4054 0.1729 -0.2932 0.118 Uiso 1 1 calc R . .
C26 C 0.3702(11) 0.3872(7) -0.2480(10) 0.097(4) Uani 1 1 d . . .
H26A H 0.3318 0.4445 -0.2427 0.116 Uiso 1 1 calc R . .
C27 C 0.4705(10) 0.3836(9) -0.2513(10) 0.095(4) Uani 1 1 d . . .
H27A H 0.5147 0.4365 -0.2459 0.114 Uiso 1 1 calc R . .
C28 C 0.2262(9) 0.2639(9) -0.2535(9) 0.095(4) Uani 1 1 d . . .
H28A H 0.2215 0.1927 -0.2553 0.142 Uiso 1 1 calc R . .
H28B H 0.1934 0.2916 -0.2974 0.142 Uiso 1 1 calc R . .
H28C H 0.1943 0.2879 -0.2079 0.142 Uiso 1 1 calc R . .
N1 N 0.4932(8) 0.2925(8) -0.2634(12) 0.118(5) Uani 1 1 d . . .
N2 N 0.3344(6) 0.2941(6) -0.2535(6) 0.067(2) Uani 1 1 d . . .

loop_
_atom_site_aniso_label
_atom_site_aniso_U_11
_atom_site_aniso_U_22
_atom_site_aniso_U_33
_atom_site_aniso_U_23
_atom_site_aniso_U_13
_atom_site_aniso_U_12
Co1 0.0306(6) 0.0282(6) 0.0163(4) -0.0021(4) 0.0010(4) 0.0009(7)
Co2 0.0287(6) 0.0275(6) 0.0159(4) 0.0014(4) -0.0006(3) 0.0010(7)
O1 0.035(3) 0.048(4) 0.052(3) 0.004(3) 0.023(3) 0.014(3)
O2 0.034(4) 0.046(4) 0.046(3) 0.002(3) -0.002(3) 0.005(3)
O3 0.054(4) 0.035(4) 0.039(3) 0.006(3) 0.000(3) -0.001(3)
O4 0.042(4) 0.022(3) 0.050(3) -0.005(2) 0.004(3) 0.005(3)
O5 0.045(4) 0.029(4) 0.052(3) 0.012(3) 0.007(3) -0.007(3)
O6 0.045(4) 0.042(4) 0.041(3) -0.006(3) 0.004(3) -0.003(3)
O7 0.032(4) 0.055(4) 0.045(3) 0.010(3) -0.001(3) -0.018(3)
O8 0.039(4) 0.051(4) 0.039(3) -0.007(3) -0.005(3) 0.004(3)
O9 0.046(3) 0.031(4) 0.017(2) -0.003(2) -0.003(2) 0.013(3)
O10 0.038(3) 0.067(5) 0.020(2) -0.001(3) -0.002(2) 0.009(4)
C1 0.031(5) 0.024(5) 0.033(4) 0.001(3) 0.004(3) -0.001(4)
C2 0.029(5) 0.034(6) 0.046(5) -0.013(4) -0.001(4) 0.006(4)
C3 0.032(6) 0.034(6) 0.027(4) -0.003(3) 0.003(3) -0.001(5)
C4 0.049(6) 0.022(5) 0.046(5) -0.009(4) -0.012(4) -0.004(5)
C5 0.032(6) 0.036(6) 0.056(5) -0.012(4) -0.003(4) 0.003(5)
C6 0.034(4) 0.046(6) 0.063(5) 0.022(4) 0.013(4) 0.001(4)
C7 0.062(8) 0.083(9) 0.056(6) -0.029(6) -0.029(6) 0.016(7)
C8 0.042(6) 0.023(6) 0.074(7) 0.008(4) 0.012(5) 0.001(5)
C9 0.037(6) 0.016(5) 0.046(5) 0.007(3) -0.001(4) 0.007(4)
C10 0.023(5) 0.021(5) 0.042(4) 0.004(3) -0.009(4) -0.001(4)
C11 0.018(5) 0.021(5) 0.040(4) 0.003(3) 0.003(3) -0.005(4)
C12 0.038(6) 0.028(5) 0.037(4) -0.002(4) 0.006(4) 0.002(5)
C13 0.027(5) 0.029(5) 0.031(4) 0.008(3) -0.001(3) 0.003(4)
C14 0.050(7) 0.065(8) 0.042(5) -0.010(5) 0.001(5) 0.007(6)
C15 0.043(6) 0.056(7) 0.047(5) -0.007(5) 0.007(4) -0.002(6)
C16 0.061(6) 0.045(5) 0.053(5) 0.009(4) -0.009(5) 0.008(5)
C17 0.040(6) 0.076(8) 0.050(6) -0.019(5) 0.013(5) -0.013(6)
C18 0.018(6) 0.042(7) 0.094(8) 0.007(4) -0.002(5) 0.015(5)
C19 0.028(5) 0.034(6) 0.035(4) -0.005(4) -0.002(4) 0.010(5)
C20 0.023(5) 0.026(6) 0.056(5) 0.006(4) -0.011(4) 0.004(4)
C21 0.051(5) 0.070(5) 0.025(4) 0.006(4) -0.004(4) 0.024(4)
C22 0.036(3) 0.033(3) 0.020(3) 0.015(4) -0.006(3) -0.001(3)
C24 0.115(13) 0.102(12) 0.120(12) 0.021(9) -0.038(10) -0.043(10)
C25 0.065(8) 0.063(7) 0.168(16) 0.002(8) -0.030(9) 0.003(7)
C26 0.118(11) 0.046(6) 0.126(11) -0.003(9) 0.026(13) -0.008(6)
C27 0.102(10) 0.071(8) 0.112(10) -0.012(10) 0.040(11) -0.032(7)
C28 0.077(7) 0.095(8) 0.112(9) -0.030(9) 0.030(10) -0.014(6)
N1 0.062(6) 0.060(7) 0.233(17) 0.000(11) -0.014(10) -0.009(5)
N2 0.072(6) 0.063(5) 0.064(5) -0.015(6) -0.007(6) -0.004(4)

loop_
_atom_type_symbol
_atom_type_description
_atom_type_scat_dispersion_real
_atom_type_scat_dispersion_imag
_atom_type_scat_source
C C 0.0033 0.0016 'International Tables Vol C Tables 4.2.6.8 and 6.1.1.4'
H H 0.0000 0.0000 'International Tables Vol C Tables 4.2.6.8 and 6.1.1.4'
N N 0.0061 0.0033 'International Tables Vol C Tables 4.2.6.8 and 6.1.1.4'
O O 0.0106 0.0060 'International Tables Vol C Tables 4.2.6.8 and 6.1.1.4'
Co Co 0.3494 0.9721 'International Tables Vol C Tables 4.2.6.8 and 6.1.1.4'

loop_
_geom_angle_atom_site_label_1
_geom_angle_atom_site_label_2
_geom_angle_atom_site_label_3
_geom_angle
_geom_angle_site_symmetry_1
_geom_angle_site_symmetry_3
_geom_angle_publ_flag
O7 Co1 O10 104.5(2) . . ?
O7 Co1 O5 88.1(3) . 4_464 ?
O10 Co1 O5 96.7(3) . 4_464 ?
O7 Co1 O4 89.3(3) . . ?
O10 Co1 O4 98.4(3) . . ?
O5 Co1 O4 164.8(2) 4_464 . ?
O7 Co1 O1 159.5(2) . 4_454 ?
O10 Co1 O1 96.0(2) . 4_454 ?
O5 Co1 O1 89.1(3) 4_464 4_454 ?
O4 Co1 O1 88.1(3) . 4_454 ?
O7 Co1 Co2 84.27(17) . . ?
O10 Co1 Co2 171.08(17) . . ?
O5 Co1 Co2 81.72(17) 4_464 . ?
O4 Co1 Co2 83.16(14) . . ?
O1 Co1 Co2 75.24(18) 4_454 . ?
O9 Co2 O8 92.3(2) 2_464 . ?
O9 Co2 O6 103.1(2) 2_464 4_464 ?
O8 Co2 O6 89.7(3) . 4_464 ?
O9 Co2 O2 100.9(2) 2_464 4_454 ?
O8 Co2 O2 166.5(2) . 4_454 ?
O6 Co2 O2 90.1(3) 4_464 4_454 ?
O9 Co2 O3 94.9(2) 2_464 . ?
O8 Co2 O3 88.2(3) . . ?
O6 Co2 O3 162.0(2) 4_464 . ?
O2 Co2 O3 87.9(3) 4_454 . ?
O9 Co2 Co1 170.36(16) 2_464 . ?
O8 Co2 Co1 78.87(16) . . ?
O6 Co2 Co1 80.85(14) 4_464 . ?
O2 Co2 Co1 87.80(17) 4_454 . ?
O3 Co2 Co1 81.17(16) . . ?
C9 O1 Co1 133.5(6) . 4_554 ?
C9 O2 Co2 115.3(6) . 4_554 ?
C10 O3 Co2 125.7(6) . . ?
C10 O4 Co1 125.0(5) . . ?
C19 O5 Co1 125.7(6) . 4_564 ?
C19 O6 Co2 125.3(6) . 4_564 ?
C20 O7 Co1 126.3(6) . . ?
C20 O8 Co2 129.2(6) . . ?
C22 O9 Co2 129.8(5) . 2_465 ?
C22 O10 Co1 131.8(5) . . ?
C6 C1 C5 109.6(8) . . ?
C6 C1 C2 114.0(7) . . ?
C5 C1 C2 104.1(7) . . ?
C6 C1 C9 108.7(7) . . ?
C5 C1 C9 111.0(7) . . ?
C2 C1 C9 109.4(7) . . ?
C7 C2 C3 112.0(8) . . ?
C7 C2 C1 113.2(9) . . ?
C3 C2 C1 99.5(8) . . ?
C7 C2 C8 106.7(10) . . ?
C3 C2 C8 112.4(9) . . ?
C1 C2 C8 113.1(8) . . ?
C10 C3 C4 114.5(7) . . ?
C10 C3 C2 114.5(8) . . ?
C4 C3 C2 105.0(7) . . ?
C10 C3 H3A 107.5 . . ?
C4 C3 H3A 107.5 . . ?
C2 C3 H3A 107.5 . . ?
C5 C4 C3 104.9(7) . . ?
C5 C4 H4A 110.8 . . ?
C3 C4 H4A 110.8 . . ?
C5 C4 H4B 110.8 . . ?
C3 C4 H4B 110.8 . . ?
H4A C4 H4B 108.8 . . ?
C4 C5 C1 108.0(7) . . ?
C4 C5 H5A 110.1 . . ?
C1 C5 H5A 110.1 . . ?
C4 C5 H5B 110.1 . . ?
C1 C5 H5B 110.1 . . ?
H5A C5 H5B 108.4 . . ?
C1 C6 H6A 109.5 . . ?
C1 C6 H6B 109.5 . . ?
H6A C6 H6B 109.5 . . ?
C1 C6 H6C 109.5 . . ?
H6A C6 H6C 109.5 . . ?
H6B C6 H6C 109.5 . . ?
C2 C7 H7A 109.5 . . ?
C2 C7 H7B 109.5 . . ?
H7A C7 H7B 109.5 . . ?
C2 C7 H7C 109.5 . . ?
H7A C7 H7C 109.5 . . ?
H7B C7 H7C 109.5 . . ?
C2 C8 H8A 109.5 . . ?
C2 C8 H8B 109.5 . . ?
H8A C8 H8B 109.5 . . ?
C2 C8 H8C 109.5 . . ?
H8A C8 H8C 109.5 . . ?
H8B C8 H8C 109.5 . . ?
O1 C9 O2 127.5(9) . . ?
O1 C9 C1 119.4(8) . . ?
O2 C9 C1 113.1(7) . . ?
O4 C10 O3 124.7(8) . . ?
O4 C10 C3 117.4(7) . . ?
O3 C10 C3 117.9(7) . . ?
C15 C11 C16 112.3(8) . . ?
C15 C11 C19 112.4(7) . . ?
C16 C11 C19 110.2(7) . . ?
C15 C11 C12 100.7(7) . . ?
C16 C11 C12 110.2(7) . . ?
C19 C11 C12 110.8(7) . . ?
C18 C12 C17 107.5(10) . . ?
C18 C12 C13 109.7(9) . . ?
C17 C12 C13 113.0(8) . . ?
C18 C12 C11 112.5(8) . . ?
C17 C12 C11 112.6(8) . . ?
C13 C12 C11 101.5(7) . . ?
C20 C13 C14 116.0(8) . . ?
C20 C13 C12 112.5(8) . . ?
C14 C13 C12 105.4(7) . . ?
C20 C13 H13A 107.5 . . ?
C14 C13 H13A 107.5 . . ?
C12 C13 H13A 107.5 . . ?
C13 C14 C15 105.8(8) . . ?
C13 C14 H14A 110.6 . . ?
C15 C14 H14A 110.6 . . ?
C13 C14 H14B 110.6 . . ?
C15 C14 H14B 110.6 . . ?
H14A C14 H14B 108.7 . . ?
C11 C15 C14 107.6(7) . . ?
C11 C15 H15A 110.2 . . ?
C14 C15 H15A 110.2 . . ?
C11 C15 H15B 110.2 . . ?
C14 C15 H15B 110.2 . . ?
H15A C15 H15B 108.5 . . ?
C11 C16 H16A 109.5 . . ?
C11 C16 H16B 109.5 . . ?
H16A C16 H16B 109.5 . . ?
C11 C16 H16C 109.5 . . ?
H16A C16 H16C 109.5 . . ?
H16B C16 H16C 109.5 . . ?
C12 C17 H17A 109.5 . . ?
C12 C17 H17B 109.5 . . ?
H17A C17 H17B 109.5 . . ?
C12 C17 H17C 109.5 . . ?
H17A C17 H17C 109.5 . . ?
H17B C17 H17C 109.5 . . ?
C12 C18 H18A 109.5 . . ?
C12 C18 H18B 109.5 . . ?
H18A C18 H18B 109.5 . . ?
C12 C18 H18C 109.5 . . ?
H18A C18 H18C 109.5 . . ?
H18B C18 H18C 109.5 . . ?
O5 C19 O6 125.5(9) . . ?
O5 C19 C11 118.4(7) . . ?
O6 C19 C11 116.1(7) . . ?
O7 C20 O8 120.9(8) . . ?
O7 C20 C13 121.0(8) . . ?
O8 C20 C13 118.0(8) . . ?
C22 C21 H21A 109.5 . . ?
C22 C21 H21B 109.5 . . ?
H21A C21 H21B 109.5 . . ?
C22 C21 H21C 109.5 . . ?
H21A C21 H21C 109.5 . . ?
H21B C21 H21C 109.5 . . ?
O10 C22 O9 119.2(6) . . ?
O10 C22 C21 118.9(6) . . ?
O9 C22 C21 121.9(6) . . ?
C24 C23 H23A 109.5 . . ?
C24 C23 H23B 109.5 . . ?
H23A C23 H23B 109.5 . . ?
C24 C23 H23C 109.5 . . ?
H23A C23 H23C 109.5 . . ?
H23B C23 H23C 109.5 . . ?
C23 C24 N1 119.0(19) . . ?
C23 C24 H24A 107.6 . . ?
N1 C24 H24A 107.6 . . ?
C23 C24 H24B 107.6 . . ?
N1 C24 H24B 107.6 . . ?
H24A C24 H24B 107.0 . . ?
N2 C25 N1 105.7(11) . . ?
N2 C25 H25A 127.2 . . ?
N1 C25 H25A 127.2 . . ?
C27 C26 N2 108.5(10) . . ?
C27 C26 H26A 125.7 . . ?
N2 C26 H26A 125.7 . . ?
N1 C27 C26 106.1(10) . . ?
N1 C27 H27A 126.9 . . ?
C26 C27 H27A 126.9 . . ?
N2 C28 H28A 109.5 . . ?
N2 C28 H28B 109.5 . . ?
H28A C28 H28B 109.5 . . ?
N2 C28 H28C 109.5 . . ?
H28A C28 H28C 109.5 . . ?
H28B C28 H28C 109.5 . . ?
C27 N1 C25 110.5(11) . . ?
C27 N1 C24 123.4(11) . . ?
C25 N1 C24 123.7(13) . . ?
C25 N2 C26 107.0(10) . . ?
C25 N2 C28 125.1(9) . . ?
C26 N2 C28 126.5(10) . . ?

loop_
_geom_bond_atom_site_label_1
_geom_bond_atom_site_label_2
_geom_bond_distance
_geom_bond_site_symmetry_2
_geom_bond_publ_flag
Co1 O7 2.011(6) . ?
Co1 O10 2.011(5) . ?
Co1 O5 2.020(6) 4_464 ?
Co1 O4 2.042(6) . ?
Co1 O1 2.042(6) 4_454 ?
Co1 Co2 2.8105(10) . ?
Co2 O9 2.014(4) 2_464 ?
Co2 O8 2.041(6) . ?
Co2 O6 2.042(7) 4_464 ?
Co2 O2 2.047(6) 4_454 ?
Co2 O3 2.068(6) . ?
O1 C9 1.195(10) . ?
O1 Co1 2.042(6) 4_554 ?
O2 C9 1.281(10) . ?
O2 Co2 2.047(6) 4_554 ?
O3 C10 1.283(9) . ?
O4 C10 1.262(9) . ?
O5 C19 1.232(10) . ?
O5 Co1 2.020(6) 4_564 ?
O6 C19 1.251(10) . ?
O6 Co2 2.042(7) 4_564 ?
O7 C20 1.230(11) . ?
O8 C20 1.321(10) . ?
O9 C22 1.271(8) . ?
O9 Co2 2.014(4) 2_465 ?
O10 C22 1.262(8) . ?
C1 C6 1.497(11) . ?
C1 C5 1.559(11) . ?
C1 C2 1.570(12) . ?
C1 C9 1.595(13) . ?
C2 C7 1.522(12) . ?
C2 C3 1.555(13) . ?
C2 C8 1.581(15) . ?
C3 C10 1.502(12) . ?
C3 C4 1.553(11) . ?
C3 H3A 0.9800 . ?
C4 C5 1.500(12) . ?
C4 H4A 0.9700 . ?
C4 H4B 0.9700 . ?
C5 H5A 0.9700 . ?
C5 H5B 0.9700 . ?
C6 H6A 0.9600 . ?
C6 H6B 0.9600 . ?
C6 H6C 0.9600 . ?
C7 H7A 0.9600 . ?
C7 H7B 0.9600 . ?
C7 H7C 0.9600 . ?
C8 H8A 0.9600 . ?
C8 H8B 0.9600 . ?
C8 H8C 0.9600 . ?
C11 C15 1.515(12) . ?
C11 C16 1.531(11) . ?
C11 C19 1.546(12) . ?
C11 C12 1.586(12) . ?
C12 C18 1.447(16) . ?
C12 C17 1.544(12) . ?
C12 C13 1.564(12) . ?
C13 C20 1.476(13) . ?
C13 C14 1.512(12) . ?
C13 H13A 0.9800 . ?
C14 C15 1.549(14) . ?
C14 H14A 0.9700 . ?
C14 H14B 0.9700 . ?
C15 H15A 0.9700 . ?
C15 H15B 0.9700 . ?
C16 H16A 0.9600 . ?
C16 H16B 0.9600 . ?
C16 H16C 0.9600 . ?
C17 H17A 0.9600 . ?
C17 H17B 0.9600 . ?
C17 H17C 0.9600 . ?
C18 H18A 0.9600 . ?
C18 H18B 0.9600 . ?
C18 H18C 0.9600 . ?
C21 C22 1.474(9) . ?
C21 H21A 0.9600 . ?
C21 H21B 0.9600 . ?
C21 H21C 0.9600 . ?
C23 C24 1.31(3) . ?
C23 H23A 0.9600 . ?
C23 H23B 0.9600 . ?
C23 H23C 0.9600 . ?
C24 N1 1.506(19) . ?
C24 H24A 0.9700 . ?
C24 H24B 0.9700 . ?
C25 N2 1.308(14) . ?
C25 N1 1.358(14) . ?
C25 H25A 0.9300 . ?
C26 C27 1.340(16) . ?
C26 N2 1.345(12) . ?
C26 H26A 0.9300 . ?
C27 N1 1.281(15) . ?
C27 H27A 0.9300 . ?
C28 N2 1.499(13) . ?
C28 H28A 0.9600 . ?
C28 H28B 0.9600 . ?
C28 H28C 0.9600 . ?
